data_7223033
loop_
_publ_author_name
'Lin, Shuang-Yan'
'Li, Xiao-Lei'
'Ke, Hongshan'
'Xu, Zhikun'

_publ_section_title
;
 A series of tetranuclear lanthanide compounds constructed by in situ
 polydentate ligands: synthesis, structure, and SMM behaviour of the
 Dy4compound
;
_journal_issue 47
_journal_name_full CrystEngComm
_journal_page_first 9167
_journal_paper_doi 10.1039/C5CE01818H
_journal_volume 17
_journal_year 2015
_chemical_formula_sum 'C98 H126 N6 Nd4 O40'
_chemical_formula_weight 2605.01
_chemical_name_systematic
; 
 ? 
;
_space_group_IT_number 15
_symmetry_cell_setting monoclinic
_symmetry_space_group_name_Hall '-C 2yc'
_symmetry_space_group_name_H-M 'C 1 2/c 1'
_atom_sites_solution_hydrogens geom
_atom_sites_solution_primary direct
_atom_sites_solution_secondary difmap
_audit_creation_method SHELXL-97
_audit_update_record
;
2015-10-10 deposited with the CCDC.
2015-10-26 downloaded from the CCDC.
;
_cell_angle_alpha 90.00
_cell_angle_beta 119.2950(10)
_cell_angle_gamma 90.00
_cell_formula_units_Z 4
_cell_length_a 26.9021(10)
_cell_length_b 17.0746(6)
_cell_length_c 27.7311(10)
_cell_measurement_reflns_used 9928
_cell_measurement_temperature 185(2)
_cell_measurement_theta_max 26.01
_cell_measurement_theta_min 2.53
_cell_volume 11109.0(7)
_computing_cell_refinement 'Bruker SAINT'
_computing_data_collection 'Bruker APEX2'
_computing_data_reduction 'Bruker SAINT'
_computing_molecular_graphics 'Bruker SHELXTL'
_computing_publication_material 'Bruker SHELXTL'
_computing_structure_refinement 'SHELXL-97 (Sheldrick, 1997)'
_computing_structure_solution 'SHELXS-97 (Sheldrick, 1990)'
_diffrn_ambient_temperature 185(2)
_diffrn_measured_fraction_theta_full 0.997
_diffrn_measured_fraction_theta_max 0.997
_diffrn_measurement_device_type 'Bruker APEX-II CCD'
_diffrn_measurement_method '\f and \w scans'
_diffrn_radiation_monochromator graphite
_diffrn_radiation_source 'fine-focus sealed tube'
_diffrn_radiation_type MoK\a
_diffrn_radiation_wavelength 0.71073
_diffrn_reflns_av_R_equivalents 0.0451
_diffrn_reflns_av_sigmaI/netI 0.0558
_diffrn_reflns_limit_h_max 33
_diffrn_reflns_limit_h_min -32
_diffrn_reflns_limit_k_max 21
_diffrn_reflns_limit_k_min -11
_diffrn_reflns_limit_l_max 34
_diffrn_reflns_limit_l_min -34
_diffrn_reflns_number 30190
_diffrn_reflns_theta_full 26.03
_diffrn_reflns_theta_max 26.03
_diffrn_reflns_theta_min 1.47
_exptl_absorpt_coefficient_mu 1.924
_exptl_absorpt_correction_T_max 0.7234
_exptl_absorpt_correction_T_min 0.6660
_exptl_absorpt_correction_type multi-scan
_exptl_absorpt_process_details '(Sadabs;bruker 2000)'
_exptl_crystal_colour yellow
_exptl_crystal_density_diffrn 1.558
_exptl_crystal_density_method 'not measured'
_exptl_crystal_description block
_exptl_crystal_F_000 5264
_exptl_crystal_size_max 0.23
_exptl_crystal_size_mid 0.20
_exptl_crystal_size_min 0.18
_refine_diff_density_max 1.128
_refine_diff_density_min -0.888
_refine_diff_density_rms 0.128
_refine_ls_extinction_method none
_refine_ls_goodness_of_fit_ref 1.071
_refine_ls_hydrogen_treatment mixed
_refine_ls_matrix_type full
_refine_ls_number_parameters 679
_refine_ls_number_reflns 10922
_refine_ls_number_restraints 9
_refine_ls_restrained_S_all 1.086
_refine_ls_R_factor_all 0.0573
_refine_ls_R_factor_gt 0.0390
_refine_ls_shift/su_max 0.004
_refine_ls_shift/su_mean 0.000
_refine_ls_structure_factor_coef Fsqd
_refine_ls_weighting_details 'calc w=1/[\s^2^(Fo^2^)+(0.0496P)^2^+28.6812P] where P=(Fo^2^+2Fc^2^)/3'
_refine_ls_weighting_scheme calc
_refine_ls_wR_factor_gt 0.1003
_refine_ls_wR_factor_ref 0.1135
_reflns_number_gt 8444
_reflns_number_total 10922
_reflns_threshold_expression >2sigma(I)
_cod_data_source_file c5ce01818h2.cif
_cod_data_source_block 1
_cod_depositor_comments
;
The following automatic conversions were performed:

'_symmetry_cell_setting' value 'Monoclinic' changed to 'monoclinic'
according to
/usr/data/users/saulius/crontab/automatic-downloads/rss-feeds/RSC/lib/dictionaries/cif_core.dic
dictionary named 'cif_core.dic' version 2.4.2 from 2011-04-26.

Automatic conversion script
Id: cif_fix_values 3271 2015-04-21 07:52:19Z andrius 

 Adding full bibliography for 7223033--7223036.cif.
;
_cod_original_sg_symbol_H-M C2/c
_cod_database_code 7223033

loop_
_symmetry_equiv_pos_as_xyz
'x, y, z'
'-x, y, -z+1/2'
'x+1/2, y+1/2, z'
'-x+1/2, y+1/2, -z+1/2'
'-x, -y, -z'
'x, -y, z-1/2'
'-x+1/2, -y+1/2, -z'
'x+1/2, -y+1/2, z-1/2'

loop_
_atom_site_label
_atom_site_type_symbol
_atom_site_fract_x
_atom_site_fract_y
_atom_site_fract_z
_atom_site_U_iso_or_equiv
_atom_site_adp_type
_atom_site_occupancy
_atom_site_symmetry_multiplicity
_atom_site_calc_flag
_atom_site_refinement_flags
Nd1 Nd 0.418889(12) 0.341250(17) 0.439712(11) 0.02682(9) Uani 1 1 d .
Nd2 Nd 0.437904(12) 0.557508(16) 0.469390(11) 0.02422(9) Uani 1 1 d .
O1 O 0.35255(16) 0.6214(2) 0.44123(15) 0.0365(9) Uani 1 1 d .
O2 O 0.2141(2) 0.7316(4) 0.3265(2) 0.0816(18) Uani 1 1 d .
O3 O 0.45984(15) 0.4258(2) 0.51667(13) 0.0268(8) Uani 1 1 d .
O4 O 0.52169(15) 0.5533(2) 0.56226(13) 0.0259(8) Uani 1 1 d .
O5 O 0.45736(19) 0.5515(3) 0.67364(17) 0.0470(11) Uani 1 1 d .
H5 H 0.4922 0.5630 0.6902 0.070 Uiso 1 1 calc R
O6 O 0.36279(15) 0.4626(2) 0.40203(14) 0.0297(8) Uani 1 1 d .
O7 O 0.34176(17) 0.3557(2) 0.46788(17) 0.0424(10) Uani 1 1 d .
O8 O 0.27936(19) 0.5916(3) 0.25536(17) 0.0480(11) Uani 1 1 d .
O9 O 0.3181(2) 0.4949(4) 0.13281(19) 0.0740(17) Uani 1 1 d .
H9 H 0.2924 0.5263 0.1120 0.111 Uiso 1 1 calc R
O10 O 0.42454(19) 0.4529(3) 0.25248(17) 0.0501(12) Uani 1 1 d .
H10 H 0.4194 0.4384 0.2214 0.075 Uiso 1 1 calc R
O11 O 0.52252(15) 0.3089(2) 0.49650(14) 0.0312(9) Uani 1 1 d .
O12 O 0.58033(17) 0.3546(2) 0.60989(15) 0.0354(9) Uani 1 1 d .
O13 O 0.38854(17) 0.3525(2) 0.33930(15) 0.0351(9) Uani 1 1 d .
H13 H 0.3713 0.3998 0.3204 0.042 Uiso 1 1 calc R
O14 O 0.33829(17) 0.2468(2) 0.37838(16) 0.0405(10) Uani 1 1 d .
H14 H 0.3037 0.2460 0.3797 0.049 Uiso 1 1 calc R
O15 O 0.4571(2) 0.1542(3) 0.3006(2) 0.0650(14) Uani 1 1 d .
H15 H 0.4492 0.1835 0.2735 0.098 Uiso 1 1 calc R
O16 O 0.42407(18) 0.2319(2) 0.50025(17) 0.0454(11) Uani 1 1 d .
O17 O 0.3428(2) 0.1650(3) 0.4586(2) 0.0630(14) Uani 1 1 d .
O18 O 0.2333(3) 0.3414(4) 0.2169(3) 0.094(2) Uani 1 1 d .
H18 H 0.2502 0.3066 0.2090 0.140 Uiso 1 1 calc R
O19 O 0.2640(3) 0.6229(5) 0.0708(4) 0.135(3) Uani 1 1 d D
H19 H 0.2291 0.6336 0.0559 0.203 Uiso 1 1 calc R
O20 O 0.4223(5) 0.1994(6) 0.1942(4) 0.194(5) Uani 1 1 d DU
H20 H 0.435(3) 0.162(8) 0.180(3) 0.291 Uiso 1 1 calc R
N1 N 0.40924(19) 0.5435(3) 0.54406(17) 0.0298(10) Uani 1 1 d .
N2 N 0.3227(2) 0.4708(3) 0.26765(18) 0.0347(11) Uani 1 1 d D
H2 H 0.2903 0.4364 0.2591 0.052 Uiso 1 1 d RD
N3 N 0.44683(19) 0.2241(3) 0.39821(18) 0.0325(11) Uani 1 1 d .
C1 C 0.3113(2) 0.6300(3) 0.4519(2) 0.0345(13) Uani 1 1 d .
C2 C 0.2596(3) 0.6671(4) 0.4138(3) 0.0430(15) Uani 1 1 d .
C3 C 0.2154(3) 0.6759(4) 0.4259(3) 0.0573(19) Uani 1 1 d .
H3 H 0.1808 0.6991 0.3989 0.069 Uiso 1 1 calc R
C4 C 0.2196(3) 0.6523(4) 0.4755(3) 0.0547(18) Uani 1 1 d .
C5 C 0.2697(3) 0.6166(4) 0.5125(3) 0.0495(17) Uani 1 1 d .
H5A H 0.2734 0.5992 0.5466 0.059 Uiso 1 1 calc R
C6 C 0.3151(3) 0.6045(4) 0.5029(2) 0.0390(14) Uani 1 1 d .
C7 C 0.2542(3) 0.6960(4) 0.3626(3) 0.0569(19) Uani 1 1 d .
H7 H 0.2854 0.6863 0.3564 0.068 Uiso 1 1 calc R
C8 C 0.1715(3) 0.6645(5) 0.4881(4) 0.076(3) Uani 1 1 d .
H8A H 0.1700 0.7198 0.4969 0.114 Uiso 1 1 calc R
H8B H 0.1779 0.6320 0.5197 0.114 Uiso 1 1 calc R
H8C H 0.1353 0.6497 0.4558 0.114 Uiso 1 1 calc R
C9 C 0.3647(2) 0.5643(4) 0.5457(2) 0.0379(14) Uani 1 1 d .
H9A H 0.3638 0.5521 0.5787 0.045 Uiso 1 1 calc R
C10 C 0.4550(2) 0.4983(3) 0.5895(2) 0.0284(12) Uani 1 1 d .
C11 C 0.4553(2) 0.4180(3) 0.5653(2) 0.0320(13) Uani 1 1 d .
H11A H 0.4878 0.3869 0.5930 0.038 Uiso 1 1 calc R
H11B H 0.4197 0.3898 0.5565 0.038 Uiso 1 1 calc R
C12 C 0.5104(2) 0.5424(3) 0.6065(2) 0.0324(13) Uani 1 1 d .
H12A H 0.5084 0.5942 0.6215 0.039 Uiso 1 1 calc R
H12B H 0.5424 0.5130 0.6363 0.039 Uiso 1 1 calc R
C13 C 0.4484(2) 0.4824(4) 0.6403(2) 0.0358(14) Uani 1 1 d .
H13A H 0.4096 0.4619 0.6281 0.043 Uiso 1 1 calc R
H13B H 0.4761 0.4417 0.6632 0.043 Uiso 1 1 calc R
C14 C 0.3066(2) 0.4678(3) 0.3757(2) 0.0306(12) Uani 1 1 d .
C15 C 0.2775(2) 0.5051(3) 0.3235(2) 0.0315(13) Uani 1 1 d .
C16 C 0.2188(3) 0.5120(4) 0.2964(2) 0.0441(16) Uani 1 1 d .
H16 H 0.2003 0.5373 0.2614 0.053 Uiso 1 1 calc R
C17 C 0.1859(3) 0.4834(4) 0.3186(3) 0.0511(18) Uani 1 1 d .
C18 C 0.2140(3) 0.4481(4) 0.3695(3) 0.0496(17) Uani 1 1 d .
H18A H 0.1928 0.4304 0.3864 0.059 Uiso 1 1 calc R
C19 C 0.2730(2) 0.4373(3) 0.3971(2) 0.0365(14) Uani 1 1 d .
C20 C 0.2967(3) 0.3898(4) 0.4465(3) 0.0437(16) Uani 1 1 d .
H20A H 0.2743 0.3850 0.4642 0.052 Uiso 1 1 calc R
C21 C 0.1219(3) 0.4909(6) 0.2880(3) 0.081(3) Uani 1 1 d .
H21A H 0.1056 0.4558 0.3046 0.121 Uiso 1 1 calc R
H21B H 0.1073 0.4766 0.2491 0.121 Uiso 1 1 calc R
H21C H 0.1112 0.5450 0.2903 0.121 Uiso 1 1 calc R
C22 C 0.3110(2) 0.5336(3) 0.2970(2) 0.0339(13) Uani 1 1 d .
H22 H 0.3478 0.5567 0.3258 0.041 Uiso 1 1 calc R
C23 C 0.3317(3) 0.5120(4) 0.2256(2) 0.0416(15) Uani 1 1 d .
C24 C 0.3023(3) 0.5922(4) 0.2198(3) 0.058(2) Uani 1 1 d .
H24A H 0.3304 0.6352 0.2298 0.070 Uiso 1 1 calc R
H24B H 0.2718 0.6003 0.1811 0.070 Uiso 1 1 calc R
C25 C 0.3045(3) 0.4637(5) 0.1719(3) 0.0568(19) Uani 1 1 d .
H25A H 0.3182 0.4090 0.1803 0.068 Uiso 1 1 calc R
H25B H 0.2626 0.4633 0.1561 0.068 Uiso 1 1 calc R
C26 C 0.3949(3) 0.5250(4) 0.2467(3) 0.0451(16) Uani 1 1 d .
H26A H 0.3998 0.5596 0.2207 0.054 Uiso 1 1 calc R
H26B H 0.4118 0.5517 0.2830 0.054 Uiso 1 1 calc R
C27 C 0.5437(2) 0.2399(3) 0.5159(2) 0.0292(12) Uani 1 1 d .
C28 C 0.5826(2) 0.2276(3) 0.5731(2) 0.0314(12) Uani 1 1 d .
C29 C 0.6060(3) 0.1525(3) 0.5923(3) 0.0407(15) Uani 1 1 d .
H29 H 0.6322 0.1462 0.6305 0.049 Uiso 1 1 calc R
C30 C 0.5928(3) 0.0883(4) 0.5587(3) 0.0438(16) Uani 1 1 d .
C31 C 0.5532(3) 0.1006(4) 0.5032(3) 0.0431(15) Uani 1 1 d .
H31 H 0.5426 0.0570 0.4789 0.052 Uiso 1 1 calc R
C32 C 0.5279(2) 0.1727(3) 0.4808(2) 0.0344(13) Uani 1 1 d .
C33 C 0.5956(3) 0.2858(4) 0.6153(2) 0.0393(14) Uani 1 1 d .
H33 H 0.6192 0.2687 0.6523 0.047 Uiso 1 1 calc R
C34 C 0.6182(3) 0.0089(4) 0.5807(3) 0.068(2) Uani 1 1 d .
H34A H 0.6378 0.0097 0.6212 0.102 Uiso 1 1 calc R
H34B H 0.6455 -0.0042 0.5682 0.102 Uiso 1 1 calc R
H34C H 0.5878 -0.0305 0.5670 0.102 Uiso 1 1 calc R
C35 C 0.4853(2) 0.1723(3) 0.4224(2) 0.0361(14) Uani 1 1 d .
H35 H 0.4861 0.1300 0.4005 0.043 Uiso 1 1 calc R
C36 C 0.4014(2) 0.2136(3) 0.3399(2) 0.0364(14) Uani 1 1 d .
C37 C 0.3963(3) 0.2904(3) 0.3099(2) 0.0374(14) Uani 1 1 d .
H37A H 0.4312 0.2994 0.3073 0.045 Uiso 1 1 calc R
H37B H 0.3635 0.2879 0.2719 0.045 Uiso 1 1 calc R
C38 C 0.3466(3) 0.1957(4) 0.3424(3) 0.0440(15) Uani 1 1 d .
H38A H 0.3135 0.2001 0.3047 0.053 Uiso 1 1 calc R
H38B H 0.3482 0.1411 0.3549 0.053 Uiso 1 1 calc R
C39 C 0.4087(3) 0.1462(4) 0.3076(3) 0.0490(17) Uani 1 1 d .
H39A H 0.4117 0.0965 0.3272 0.059 Uiso 1 1 calc R
H39B H 0.3742 0.1431 0.2707 0.059 Uiso 1 1 calc R
C40 C 0.4150(3) 0.1208(4) 0.5460(3) 0.0518(18) Uani 1 1 d .
C41 C 0.3807(4) 0.0625(4) 0.5496(3) 0.071(2) Uani 1 1 d .
H41 H 0.3417 0.0585 0.5223 0.085 Uiso 1 1 calc R
C42 C 0.4040(5) 0.0110(5) 0.5932(4) 0.091(3) Uani 1 1 d .
H42 H 0.3802 -0.0273 0.5966 0.109 Uiso 1 1 calc R
C43 C 0.4592(5) 0.0134(6) 0.6310(5) 0.097(4) Uani 1 1 d .
H43 H 0.4744 -0.0236 0.6604 0.117 Uiso 1 1 calc R
C44 C 0.4933(5) 0.0683(7) 0.6275(5) 0.128(5) Uani 1 1 d .
H44 H 0.5328 0.0694 0.6538 0.154 Uiso 1 1 calc R
C45 C 0.4703(4) 0.1237(6) 0.5849(4) 0.094(3) Uani 1 1 d .
H45 H 0.4940 0.1638 0.5834 0.113 Uiso 1 1 calc R
C46 C 0.3924(3) 0.1772(4) 0.4983(3) 0.0446(16) Uani 1 1 d .
C47 C 0.2175(4) 0.3106(5) 0.2560(4) 0.084(3) Uani 1 1 d .
H47A H 0.2483 0.3204 0.2937 0.126 Uiso 1 1 calc R
H47B H 0.2108 0.2541 0.2502 0.126 Uiso 1 1 calc R
H47C H 0.1826 0.3365 0.2506 0.126 Uiso 1 1 calc R
C48 C 0.2963(7) 0.6943(8) 0.0805(8) 0.199(8) Uani 1 1 d D
H48A H 0.2787 0.7361 0.0912 0.299 Uiso 1 1 calc R
H48B H 0.2967 0.7095 0.0466 0.299 Uiso 1 1 calc R
H48C H 0.3355 0.6858 0.1101 0.299 Uiso 1 1 calc R
C49 C 0.4284(5) 0.2712(7) 0.1754(5) 0.137(5) Uani 1 1 d D
H49A H 0.4005 0.3078 0.1756 0.206 Uiso 1 1 calc R
H49B H 0.4221 0.2659 0.1376 0.206 Uiso 1 1 calc R
H49C H 0.4670 0.2911 0.1995 0.206 Uiso 1 1 calc R

loop_
_atom_site_aniso_label
_atom_site_aniso_U_11
_atom_site_aniso_U_22
_atom_site_aniso_U_33
_atom_site_aniso_U_23
_atom_site_aniso_U_13
_atom_site_aniso_U_12
Nd1 0.02778(16) 0.02457(17) 0.02538(16) -0.00070(12) 0.01088(13) -0.00153(12)
Nd2 0.02566(16) 0.02468(16) 0.02174(14) 0.00118(11) 0.01114(12) 0.00038(12)
O1 0.032(2) 0.038(2) 0.039(2) 0.0065(18) 0.0169(18) 0.0069(18)
O2 0.063(4) 0.107(5) 0.064(3) 0.036(3) 0.024(3) 0.038(3)
O3 0.031(2) 0.032(2) 0.0207(17) 0.0006(15) 0.0151(16) -0.0008(16)
O4 0.0287(19) 0.029(2) 0.0226(17) 0.0023(15) 0.0148(16) 0.0007(16)
O5 0.047(3) 0.065(3) 0.034(2) -0.013(2) 0.023(2) -0.009(2)
O6 0.026(2) 0.032(2) 0.0298(19) 0.0012(16) 0.0127(16) 0.0005(17)
O7 0.037(2) 0.050(3) 0.042(2) 0.013(2) 0.021(2) 0.007(2)
O8 0.060(3) 0.049(3) 0.046(2) 0.017(2) 0.034(2) 0.017(2)
O9 0.065(4) 0.123(5) 0.040(3) 0.008(3) 0.031(3) 0.020(3)
O10 0.048(3) 0.071(3) 0.037(2) 0.003(2) 0.025(2) 0.008(2)
O11 0.032(2) 0.024(2) 0.031(2) 0.0011(16) 0.0100(17) 0.0016(16)
O12 0.039(2) 0.033(2) 0.032(2) 0.0021(17) 0.0158(18) -0.0003(19)
O13 0.046(2) 0.027(2) 0.029(2) 0.0003(16) 0.0147(18) 0.0035(18)
O14 0.033(2) 0.042(3) 0.044(2) -0.0065(19) 0.0168(19) -0.0062(19)
O15 0.064(3) 0.068(4) 0.059(3) -0.016(3) 0.027(3) 0.012(3)
O16 0.047(3) 0.039(3) 0.050(3) 0.015(2) 0.024(2) 0.001(2)
O17 0.061(3) 0.063(3) 0.056(3) 0.004(2) 0.021(3) -0.022(3)
O18 0.094(5) 0.092(5) 0.086(5) -0.019(4) 0.038(4) -0.010(4)
O19 0.107(6) 0.159(8) 0.137(7) 0.045(6) 0.058(6) 0.072(6)
O20 0.206(6) 0.169(6) 0.169(6) 0.014(4) 0.062(4) -0.021(4)
N1 0.034(3) 0.032(3) 0.026(2) 0.000(2) 0.017(2) 0.001(2)
N2 0.038(3) 0.038(3) 0.033(2) 0.003(2) 0.020(2) 0.004(2)
N3 0.031(3) 0.030(3) 0.029(2) -0.004(2) 0.008(2) -0.002(2)
C1 0.030(3) 0.030(3) 0.042(3) -0.004(3) 0.017(3) 0.000(3)
C2 0.037(3) 0.036(4) 0.053(4) 0.004(3) 0.019(3) 0.006(3)
C3 0.033(4) 0.055(5) 0.079(5) 0.009(4) 0.023(4) 0.012(3)
C4 0.043(4) 0.046(4) 0.080(5) -0.001(4) 0.034(4) 0.002(3)
C5 0.044(4) 0.057(4) 0.054(4) 0.004(3) 0.029(3) 0.006(3)
C6 0.036(3) 0.041(4) 0.043(3) 0.001(3) 0.022(3) 0.008(3)
C7 0.039(4) 0.064(5) 0.054(4) 0.015(4) 0.013(3) 0.017(4)
C8 0.056(5) 0.083(6) 0.107(7) 0.005(5) 0.053(5) 0.013(4)
C9 0.038(3) 0.051(4) 0.030(3) 0.004(3) 0.021(3) 0.001(3)
C10 0.030(3) 0.035(3) 0.022(3) 0.002(2) 0.014(2) 0.003(2)
C11 0.039(3) 0.038(3) 0.023(3) 0.005(2) 0.018(2) -0.002(3)
C12 0.033(3) 0.040(3) 0.023(3) -0.005(2) 0.014(2) -0.007(3)
C13 0.032(3) 0.050(4) 0.028(3) 0.003(3) 0.017(3) 0.000(3)
C14 0.033(3) 0.029(3) 0.025(3) -0.006(2) 0.011(2) 0.005(2)
C15 0.029(3) 0.033(3) 0.033(3) -0.002(2) 0.016(3) 0.001(2)
C16 0.041(4) 0.054(4) 0.036(3) 0.007(3) 0.018(3) 0.009(3)
C17 0.029(3) 0.067(5) 0.051(4) 0.013(4) 0.015(3) 0.007(3)
C18 0.034(3) 0.072(5) 0.048(4) 0.011(3) 0.024(3) 0.005(3)
C19 0.032(3) 0.041(4) 0.037(3) 0.008(3) 0.016(3) 0.004(3)
C20 0.037(4) 0.055(4) 0.045(4) 0.012(3) 0.025(3) 0.003(3)
C21 0.040(4) 0.121(8) 0.075(5) 0.042(5) 0.023(4) 0.013(5)
C22 0.035(3) 0.033(3) 0.032(3) 0.005(3) 0.015(3) 0.002(3)
C23 0.045(4) 0.050(4) 0.031(3) 0.009(3) 0.019(3) 0.008(3)
C24 0.070(5) 0.057(5) 0.060(4) 0.023(4) 0.041(4) 0.023(4)
C25 0.044(4) 0.092(6) 0.036(3) -0.003(4) 0.020(3) 0.004(4)
C26 0.050(4) 0.053(4) 0.037(3) 0.005(3) 0.025(3) -0.005(3)
C27 0.029(3) 0.024(3) 0.037(3) 0.004(2) 0.017(2) -0.001(2)
C28 0.024(3) 0.031(3) 0.038(3) 0.003(2) 0.014(2) 0.000(2)
C29 0.041(4) 0.037(4) 0.037(3) 0.007(3) 0.013(3) 0.007(3)
C30 0.046(4) 0.027(3) 0.047(4) 0.003(3) 0.013(3) 0.008(3)
C31 0.040(4) 0.035(4) 0.046(4) -0.005(3) 0.015(3) 0.000(3)
C32 0.035(3) 0.029(3) 0.039(3) 0.000(3) 0.019(3) 0.004(3)
C33 0.037(3) 0.042(4) 0.029(3) 0.003(3) 0.009(3) 0.001(3)
C34 0.081(6) 0.029(4) 0.063(5) 0.009(3) 0.012(4) 0.016(4)
C35 0.039(3) 0.028(3) 0.037(3) -0.005(3) 0.015(3) 0.000(3)
C36 0.038(3) 0.030(3) 0.029(3) -0.004(2) 0.008(3) 0.001(3)
C37 0.042(3) 0.035(3) 0.031(3) -0.005(3) 0.015(3) 0.003(3)
C38 0.038(4) 0.037(4) 0.044(4) -0.009(3) 0.010(3) -0.006(3)
C39 0.050(4) 0.043(4) 0.042(4) -0.013(3) 0.013(3) 0.005(3)
C40 0.062(5) 0.048(4) 0.060(4) 0.013(3) 0.041(4) 0.005(4)
C41 0.117(7) 0.047(5) 0.067(5) 0.006(4) 0.059(5) -0.006(5)
C42 0.150(11) 0.057(6) 0.100(8) 0.019(5) 0.089(8) 0.004(6)
C43 0.131(10) 0.090(8) 0.108(8) 0.052(7) 0.087(8) 0.042(7)
C44 0.075(7) 0.182(13) 0.122(9) 0.099(9) 0.044(7) 0.030(8)
C45 0.063(6) 0.125(9) 0.090(7) 0.062(6) 0.033(5) 0.000(6)
C46 0.056(4) 0.033(4) 0.054(4) 0.009(3) 0.034(4) 0.004(3)
C47 0.084(7) 0.074(6) 0.079(6) -0.005(5) 0.029(5) -0.006(5)
C48 0.167(17) 0.146(15) 0.25(2) 0.037(15) 0.077(15) 0.015(13)
C49 0.111(10) 0.105(10) 0.148(11) 0.015(8) 0.026(8) -0.026(8)

loop_
_atom_type_symbol
_atom_type_description
_atom_type_scat_dispersion_real
_atom_type_scat_dispersion_imag
_atom_type_scat_source
C C 0.0033 0.0016 'International Tables Vol C Tables 4.2.6.8 and 6.1.1.4'
H H 0.0000 0.0000 'International Tables Vol C Tables 4.2.6.8 and 6.1.1.4'
N N 0.0061 0.0033 'International Tables Vol C Tables 4.2.6.8 and 6.1.1.4'
O O 0.0106 0.0060 'International Tables Vol C Tables 4.2.6.8 and 6.1.1.4'
Nd Nd -0.1943 3.0179 'International Tables Vol C Tables 4.2.6.8 and 6.1.1.4'

loop_
_geom_angle_atom_site_label_1
_geom_angle_atom_site_label_2
_geom_angle_atom_site_label_3
_geom_angle
_geom_angle_site_symmetry_1
_geom_angle_site_symmetry_3
O3 Nd1 O4 62.90(11) . 5_666
O3 Nd1 O16 90.10(13) . .
O4 Nd1 O16 139.30(13) 5_666 .
O3 Nd1 O6 77.74(12) . .
O4 Nd1 O6 68.97(12) 5_666 .
O16 Nd1 O6 137.79(13) . .
O3 Nd1 O13 135.71(12) . .
O4 Nd1 O13 77.12(12) 5_666 .
O16 Nd1 O13 134.07(13) . .
O6 Nd1 O13 70.44(12) . .
O3 Nd1 O11 71.46(12) . .
O4 Nd1 O11 68.57(12) 5_666 .
O16 Nd1 O11 74.35(13) . .
O6 Nd1 O11 135.42(12) . .
O13 Nd1 O11 112.00(12) . .
O3 Nd1 O7 75.77(13) . .
O4 Nd1 O7 125.18(13) 5_666 .
O16 Nd1 O7 69.54(14) . .
O6 Nd1 O7 68.30(12) . .
O13 Nd1 O7 117.45(13) . .
O11 Nd1 O7 130.44(12) . .
O3 Nd1 O14 148.68(13) . .
O4 Nd1 O14 143.49(12) 5_666 .
O16 Nd1 O14 73.96(14) . .
O6 Nd1 O14 95.93(12) . .
O13 Nd1 O14 66.43(13) . .
O11 Nd1 O14 126.75(12) . .
O7 Nd1 O14 73.44(13) . .
O3 Nd1 N3 139.93(13) . .
O4 Nd1 N3 103.00(13) 5_666 .
O16 Nd1 N3 77.67(14) . .
O6 Nd1 N3 135.01(13) . .
O13 Nd1 N3 64.69(13) . .
O11 Nd1 N3 68.51(13) . .
O7 Nd1 N3 131.54(14) . .
O14 Nd1 N3 63.65(13) . .
O3 Nd1 Nd2 41.19(8) . .
O4 Nd1 Nd2 41.93(8) 5_666 .
O16 Nd1 Nd2 129.58(10) . .
O6 Nd1 Nd2 42.27(8) . .
O13 Nd1 Nd2 95.94(8) . .
O11 Nd1 Nd2 95.09(8) . .
O7 Nd1 Nd2 83.24(10) . .
O14 Nd1 Nd2 137.89(9) . .
N3 Nd1 Nd2 144.60(10) . .
O3 Nd1 Nd2 41.73(9) . 5_666
O4 Nd1 Nd2 38.60(8) 5_666 5_666
O16 Nd1 Nd2 100.95(10) . 5_666
O6 Nd1 Nd2 96.26(8) . 5_666
O13 Nd1 Nd2 111.95(9) . 5_666
O11 Nd1 Nd2 39.97(8) . 5_666
O7 Nd1 Nd2 117.36(10) . 5_666
O14 Nd1 Nd2 166.18(9) . 5_666
N3 Nd1 Nd2 102.90(10) . 5_666
Nd2 Nd1 Nd2 55.118(8) . 5_666
O1 Nd2 O4 128.28(12) . .
O1 Nd2 O11 82.27(13) . 5_666
O4 Nd2 O11 68.14(11) . 5_666
O1 Nd2 O12 71.60(13) . 5_666
O4 Nd2 O12 128.53(12) . 5_666
O11 Nd2 O12 69.48(12) 5_666 5_666
O1 Nd2 O3 122.58(13) . .
O4 Nd2 O3 64.40(11) . .
O11 Nd2 O3 131.98(11) 5_666 .
O12 Nd2 O3 152.34(12) 5_666 .
O1 Nd2 O4 139.30(13) . 5_666
O4 Nd2 O4 90.69(11) . 5_666
O11 Nd2 O4 129.41(12) 5_666 5_666
O12 Nd2 O4 94.36(12) 5_666 5_666
O3 Nd2 O4 59.03(10) . 5_666
O1 Nd2 N1 70.89(14) . .
O4 Nd2 N1 68.47(13) . .
O11 Nd2 N1 91.16(13) 5_666 .
O12 Nd2 N1 139.64(14) 5_666 .
O3 Nd2 N1 65.25(12) . .
O4 Nd2 N1 124.11(12) 5_666 .
O1 Nd2 O6 75.62(13) . .
O4 Nd2 O6 137.80(11) . .
O11 Nd2 O6 153.53(11) 5_666 .
O12 Nd2 O6 89.60(12) 5_666 .
O3 Nd2 O6 73.41(11) . .
O4 Nd2 O6 66.04(11) 5_666 .
N1 Nd2 O6 95.12(13) . .
O1 Nd2 O3 143.55(13) . 5_666
O4 Nd2 O3 59.07(10) . 5_666
O11 Nd2 O3 67.65(12) 5_666 5_666
O12 Nd2 O3 78.65(12) 5_666 5_666
O3 Nd2 O3 93.39(11) . 5_666
O4 Nd2 O3 62.16(11) 5_666 5_666
N1 Nd2 O3 127.45(12) . 5_666
O6 Nd2 O3 125.47(11) . 5_666
O1 Nd2 Nd2 169.02(10) . 5_666
O4 Nd2 Nd2 46.34(8) . 5_666
O11 Nd2 Nd2 101.48(8) 5_666 5_666
O12 Nd2 Nd2 119.37(9) 5_666 5_666
O3 Nd2 Nd2 47.59(8) . 5_666
O4 Nd2 Nd2 44.36(8) 5_666 5_666
N1 Nd2 Nd2 98.58(10) . 5_666
O6 Nd2 Nd2 102.95(8) . 5_666
O3 Nd2 Nd2 45.80(8) 5_666 5_666
O1 Nd2 Nd1 112.58(10) . .
O4 Nd2 Nd1 99.05(8) . .
O11 Nd2 Nd1 164.91(8) 5_666 .
O12 Nd2 Nd1 116.66(9) 5_666 .
O3 Nd2 Nd1 37.94(7) . .
O4 Nd2 Nd1 39.62(8) 5_666 .
N1 Nd2 Nd1 91.31(10) . .
O6 Nd2 Nd1 40.74(8) . .
O3 Nd2 Nd1 99.26(8) 5_666 .
Nd2 Nd2 Nd1 63.430(9) 5_666 .
O1 Nd2 Nd1 121.56(10) . 5_666
O4 Nd2 Nd1 38.03(8) . 5_666
O11 Nd2 Nd1 40.03(8) 5_666 5_666
O12 Nd2 Nd1 90.53(9) 5_666 5_666
O3 Nd2 Nd1 98.98(8) . 5_666
O4 Nd2 Nd1 95.78(8) 5_666 5_666
N1 Nd2 Nd1 96.56(10) . 5_666
O6 Nd2 Nd1 161.77(8) . 5_666
O3 Nd2 Nd1 37.10(7) 5_666 5_666
Nd2 Nd2 Nd1 61.452(9) 5_666 5_666
Nd1 Nd2 Nd1 124.882(8) . 5_666
C1 O1 Nd2 143.4(4) . .
C11 O3 Nd1 125.8(3) . .
C11 O3 Nd2 118.0(3) . .
Nd1 O3 Nd2 100.87(12) . .
C11 O3 Nd2 116.5(3) . 5_666
Nd1 O3 Nd2 101.17(12) . 5_666
Nd2 O3 Nd2 86.61(11) . 5_666
C12 O4 Nd1 122.8(3) . 5_666
C12 O4 Nd2 115.9(3) . .
Nd1 O4 Nd2 103.37(12) 5_666 .
C12 O4 Nd2 120.8(3) . 5_666
Nd1 O4 Nd2 98.44(12) 5_666 5_666
Nd2 O4 Nd2 89.31(11) . 5_666
C13 O5 H5 109.5 . .
C14 O6 Nd1 125.9(3) . .
C14 O6 Nd2 130.1(3) . .
Nd1 O6 Nd2 96.99(12) . .
C20 O7 Nd1 131.8(4) . .
C24 O8 C22 106.2(5) . .
C25 O9 H9 109.5 . .
C26 O10 H10 109.5 . .
C27 O11 Nd2 130.5(3) . 5_666
C27 O11 Nd1 125.9(3) . .
Nd2 O11 Nd1 100.00(13) 5_666 .
C33 O12 Nd2 126.2(4) . 5_666
C37 O13 Nd1 121.7(3) . .
C37 O13 H13 119.2 . .
Nd1 O13 H13 119.2 . .
C38 O14 Nd1 118.6(3) . .
C38 O14 H14 120.7 . .
Nd1 O14 H14 120.7 . .
C39 O15 H15 109.5 . .
C46 O16 Nd1 136.6(4) . .
C47 O18 H18 109.5 . .
C48 O19 H19 109.5 . .
C49 O20 H20 109.5 . .
C9 N1 C10 121.5(4) . .
C9 N1 Nd2 131.9(4) . .
C10 N1 Nd2 106.5(3) . .
C22 N2 C23 104.6(4) . .
C22 N2 H2 99.4 . .
C23 N2 H2 124.3 . .
C35 N3 C36 120.8(5) . .
C35 N3 Nd1 129.7(4) . .
C36 N3 Nd1 108.3(3) . .
O1 C1 C2 121.4(5) . .
O1 C1 C6 122.5(5) . .
C2 C1 C6 116.0(5) . .
C3 C2 C1 120.7(6) . .
C3 C2 C7 120.9(6) . .
C1 C2 C7 118.3(6) . .
C4 C3 C2 122.9(6) . .
C4 C3 H3 118.5 . .
C2 C3 H3 118.5 . .
C5 C4 C3 116.4(6) . .
C5 C4 C8 121.7(7) . .
C3 C4 C8 121.8(7) . .
C4 C5 C6 123.8(6) . .
C4 C5 H5A 118.1 . .
C6 C5 H5A 118.1 . .
C5 C6 C1 119.9(6) . .
C5 C6 C9 117.3(6) . .
C1 C6 C9 122.8(5) . .
O2 C7 C2 127.0(7) . .
O2 C7 H7 116.5 . .
C2 C7 H7 116.5 . .
C4 C8 H8A 109.5 . .
C4 C8 H8B 109.5 . .
H8A C8 H8B 109.5 . .
C4 C8 H8C 109.5 . .
H8A C8 H8C 109.5 . .
H8B C8 H8C 109.5 . .
N1 C9 C6 127.4(5) . .
N1 C9 H9A 116.3 . .
C6 C9 H9A 116.3 . .
N1 C10 C12 106.7(4) . .
N1 C10 C11 106.0(4) . .
C12 C10 C11 111.4(5) . .
N1 C10 C13 117.0(4) . .
C12 C10 C13 109.8(4) . .
C11 C10 C13 105.9(4) . .
O3 C11 C10 110.8(4) . .
O3 C11 H11A 109.5 . .
C10 C11 H11A 109.5 . .
O3 C11 H11B 109.5 . .
C10 C11 H11B 109.5 . .
H11A C11 H11B 108.1 . .
O4 C12 C10 112.9(4) . .
O4 C12 H12A 109.0 . .
C10 C12 H12A 109.0 . .
O4 C12 H12B 109.0 . .
C10 C12 H12B 109.0 . .
H12A C12 H12B 107.8 . .
O5 C13 C10 112.8(5) . .
O5 C13 H13A 109.0 . .
C10 C13 H13A 109.0 . .
O5 C13 H13B 109.0 . .
C10 C13 H13B 109.0 . .
H13A C13 H13B 107.8 . .
O6 C14 C19 122.9(5) . .
O6 C14 C15 120.2(5) . .
C19 C14 C15 116.9(5) . .
C16 C15 C14 120.3(5) . .
C16 C15 C22 120.5(5) . .
C14 C15 C22 119.1(5) . .
C15 C16 C17 122.4(6) . .
C15 C16 H16 118.8 . .
C17 C16 H16 118.8 . .
C18 C17 C16 117.3(6) . .
C18 C17 C21 121.4(6) . .
C16 C17 C21 121.3(6) . .
C17 C18 C19 122.0(6) . .
C17 C18 H18A 119.0 . .
C19 C18 H18A 119.0 . .
C18 C19 C14 121.0(5) . .
C18 C19 C20 116.7(6) . .
C14 C19 C20 122.3(5) . .
O7 C20 C19 127.3(6) . .
O7 C20 H20A 116.3 . .
C19 C20 H20A 116.3 . .
C17 C21 H21A 109.5 . .
C17 C21 H21B 109.5 . .
H21A C21 H21B 109.5 . .
C17 C21 H21C 109.5 . .
H21A C21 H21C 109.5 . .
H21B C21 H21C 109.5 . .
O8 C22 N2 105.1(4) . .
O8 C22 C15 110.8(5) . .
N2 C22 C15 112.2(5) . .
O8 C22 H22 109.5 . .
N2 C22 H22 109.5 . .
C15 C22 H22 109.5 . .
N2 C23 C26 110.4(5) . .
N2 C23 C25 109.0(5) . .
C26 C23 C25 111.3(5) . .
N2 C23 C24 103.4(5) . .
C26 C23 C24 109.1(6) . .
C25 C23 C24 113.3(5) . .
O8 C24 C23 107.4(5) . .
O8 C24 H24A 110.2 . .
C23 C24 H24A 110.2 . .
O8 C24 H24B 110.2 . .
C23 C24 H24B 110.2 . .
H24A C24 H24B 108.5 . .
O9 C25 C23 111.3(6) . .
O9 C25 H25A 109.4 . .
C23 C25 H25A 109.4 . .
O9 C25 H25B 109.4 . .
C23 C25 H25B 109.4 . .
H25A C25 H25B 108.0 . .
O10 C26 C23 112.0(5) . .
O10 C26 H26A 109.2 . .
C23 C26 H26A 109.2 . .
O10 C26 H26B 109.2 . .
C23 C26 H26B 109.2 . .
H26A C26 H26B 107.9 . .
O11 C27 C28 121.8(5) . .
O11 C27 C32 121.3(5) . .
C28 C27 C32 116.9(5) . .
C29 C28 C27 120.1(5) . .
C29 C28 C33 115.7(5) . .
C27 C28 C33 123.8(5) . .
C30 C29 C28 123.5(5) . .
C30 C29 H29 118.2 . .
C28 C29 H29 118.2 . .
C29 C30 C31 115.7(5) . .
C29 C30 C34 122.0(6) . .
C31 C30 C34 122.2(6) . .
C30 C31 C32 124.5(6) . .
C30 C31 H31 117.7 . .
C32 C31 H31 117.7 . .
C31 C32 C27 119.2(5) . .
C31 C32 C35 116.0(5) . .
C27 C32 C35 124.8(5) . .
O12 C33 C28 128.7(5) . .
O12 C33 H33 115.7 . .
C28 C33 H33 115.7 . .
C30 C34 H34A 109.5 . .
C30 C34 H34B 109.5 . .
H34A C34 H34B 109.5 . .
C30 C34 H34C 109.5 . .
H34A C34 H34C 109.5 . .
H34B C34 H34C 109.5 . .
N3 C35 C32 125.2(5) . .
N3 C35 H35 117.4 . .
C32 C35 H35 117.4 . .
N3 C36 C37 107.2(4) . .
N3 C36 C39 117.2(5) . .
C37 C36 C39 109.3(5) . .
N3 C36 C38 105.8(5) . .
C37 C36 C38 111.2(5) . .
C39 C36 C38 106.1(5) . .
O13 C37 C36 109.2(4) . .
O13 C37 H37A 109.8 . .
C36 C37 H37A 109.8 . .
O13 C37 H37B 109.8 . .
C36 C37 H37B 109.8 . .
H37A C37 H37B 108.3 . .
O14 C38 C36 113.1(5) . .
O14 C38 H38A 109.0 . .
C36 C38 H38A 109.0 . .
O14 C38 H38B 109.0 . .
C36 C38 H38B 109.0 . .
H38A C38 H38B 107.8 . .
O15 C39 C36 113.5(5) . .
O15 C39 H39A 108.9 . .
C36 C39 H39A 108.9 . .
O15 C39 H39B 108.9 . .
C36 C39 H39B 108.9 . .
H39A C39 H39B 107.7 . .
C45 C40 C41 118.6(7) . .
C45 C40 C46 119.6(7) . .
C41 C40 C46 121.6(7) . .
C42 C41 C40 119.3(9) . .
C42 C41 H41 120.3 . .
C40 C41 H41 120.3 . .
C43 C42 C41 121.5(10) . .
C43 C42 H42 119.2 . .
C41 C42 H42 119.2 . .
C42 C43 C44 120.0(9) . .
C42 C43 H43 120.0 . .
C44 C43 H43 120.0 . .
C43 C44 C45 119.7(10) . .
C43 C44 H44 120.2 . .
C45 C44 H44 120.2 . .
C40 C45 C44 120.8(9) . .
C40 C45 H45 119.6 . .
C44 C45 H45 119.6 . .
O16 C46 O17 124.7(6) . .
O16 C46 C40 117.9(6) . .
O17 C46 C40 117.4(6) . .
O18 C47 H47A 109.5 . .
O18 C47 H47B 109.5 . .
H47A C47 H47B 109.5 . .
O18 C47 H47C 109.5 . .
H47A C47 H47C 109.5 . .
H47B C47 H47C 109.5 . .
O19 C48 H48A 109.5 . .
O19 C48 H48B 109.5 . .
H48A C48 H48B 109.5 . .
O19 C48 H48C 109.5 . .
H48A C48 H48C 109.5 . .
H48B C48 H48C 109.5 . .
O20 C49 H49A 109.5 . .
O20 C49 H49B 109.5 . .
H49A C49 H49B 109.5 . .
O20 C49 H49C 109.5 . .
H49A C49 H49C 109.5 . .
H49B C49 H49C 109.5 . .

loop_
_geom_bond_atom_site_label_1
_geom_bond_atom_site_label_2
_geom_bond_distance
_geom_bond_site_symmetry_2
Nd1 O3 2.356(3) .
Nd1 O4 2.426(3) 5_666
Nd1 O16 2.469(4) .
Nd1 O6 2.474(4) .
Nd1 O13 2.496(4) .
Nd1 O11 2.502(4) .
Nd1 O7 2.562(4) .
Nd1 O14 2.566(4) .
Nd1 N3 2.595(5) .
Nd1 Nd2 3.7632(4) .
Nd1 Nd2 3.8316(4) 5_666
Nd2 O1 2.306(4) .
Nd2 O4 2.457(3) .
Nd2 O11 2.499(4) 5_666
Nd2 O12 2.504(4) 5_666
Nd2 O3 2.524(3) .
Nd2 O4 2.542(3) 5_666
Nd2 N1 2.550(4) .
Nd2 O6 2.550(4) .
Nd2 O3 2.600(4) 5_666
Nd2 Nd2 3.5143(6) 5_666
Nd2 Nd1 3.8316(4) 5_666
O1 C1 1.288(6) .
O2 C7 1.217(8) .
O3 C11 1.418(6) .
O3 Nd2 2.600(4) 5_666
O4 C12 1.412(6) .
O4 Nd1 2.426(3) 5_666
O4 Nd2 2.542(3) 5_666
O5 C13 1.444(7) .
O5 H5 0.8400 .
O6 C14 1.322(6) .
O7 C20 1.208(7) .
O8 C24 1.398(8) .
O8 C22 1.441(7) .
O9 C25 1.408(8) .
O9 H9 0.8400 .
O10 C26 1.433(7) .
O10 H10 0.8400 .
O11 C27 1.305(6) .
O11 Nd2 2.499(4) 5_666
O12 C33 1.229(7) .
O12 Nd2 2.504(4) 5_666
O13 C37 1.414(6) .
O13 H13 0.9500 .
O14 C38 1.424(7) .
O14 H14 0.9500 .
O15 C39 1.414(8) .
O15 H15 0.8400 .
O16 C46 1.248(7) .
O17 C46 1.263(8) .
O18 C47 1.444(10) .
O18 H18 0.8400 .
O19 C48 1.446(9) .
O19 H19 0.8400 .
O20 C49 1.372(8) .
O20 H20 0.8829 .
N1 C9 1.271(7) .
N1 C10 1.476(7) .
N2 C22 1.469(7) .
N2 C23 1.479(7) .
N2 H2 0.9800 .
N3 C35 1.274(7) .
N3 C36 1.485(7) .
C1 C2 1.418(8) .
C1 C6 1.436(8) .
C2 C3 1.392(9) .
C2 C7 1.444(9) .
C3 C4 1.383(10) .
C3 H3 0.9500 .
C4 C5 1.373(9) .
C4 C8 1.513(9) .
C5 C6 1.386(8) .
C5 H5A 0.9500 .
C6 C9 1.454(8) .
C7 H7 0.9500 .
C8 H8A 0.9800 .
C8 H8B 0.9800 .
C8 H8C 0.9800 .
C9 H9A 0.9500 .
C10 C12 1.525(7) .
C10 C11 1.527(8) .
C10 C13 1.529(7) .
C11 H11A 0.9900 .
C11 H11B 0.9900 .
C12 H12A 0.9900 .
C12 H12B 0.9900 .
C13 H13A 0.9900 .
C13 H13B 0.9900 .
C14 C19 1.400(8) .
C14 C15 1.417(7) .
C15 C16 1.382(8) .
C15 C22 1.495(8) .
C16 C17 1.393(9) .
C16 H16 0.9500 .
C17 C18 1.371(9) .
C17 C21 1.506(9) .
C18 C19 1.396(8) .
C18 H18A 0.9500 .
C19 C20 1.445(8) .
C20 H20A 0.9500 .
C21 H21A 0.9800 .
C21 H21B 0.9800 .
C21 H21C 0.9800 .
C22 H22 1.0000 .
C23 C26 1.520(9) .
C23 C25 1.537(9) .
C23 C24 1.550(9) .
C24 H24A 0.9900 .
C24 H24B 0.9900 .
C25 H25A 0.9900 .
C25 H25B 0.9900 .
C26 H26A 0.9900 .
C26 H26B 0.9900 .
C27 C28 1.425(7) .
C27 C32 1.429(8) .
C28 C29 1.412(8) .
C28 C33 1.442(8) .
C29 C30 1.368(8) .
C29 H29 0.9500 .
C30 C31 1.394(8) .
C30 C34 1.507(8) .
C31 C32 1.396(8) .
C31 H31 0.9500 .
C32 C35 1.457(8) .
C33 H33 0.9500 .
C34 H34A 0.9800 .
C34 H34B 0.9800 .
C34 H34C 0.9800 .
C35 H35 0.9500 .
C36 C37 1.524(8) .
C36 C39 1.529(8) .
C36 C38 1.538(9) .
C37 H37A 0.9900 .
C37 H37B 0.9900 .
C38 H38A 0.9900 .
C38 H38B 0.9900 .
C39 H39A 0.9900 .
C39 H39B 0.9900 .
C40 C45 1.345(11) .
C40 C41 1.393(10) .
C40 C46 1.503(9) .
C41 C42 1.374(11) .
C41 H41 0.9500 .
C42 C43 1.335(14) .
C42 H42 0.9500 .
C43 C44 1.350(14) .
C43 H43 0.9500 .
C44 C45 1.400(12) .
C44 H44 0.9500 .
C45 H45 0.9500 .
C47 H47A 0.9800 .
C47 H47B 0.9800 .
C47 H47C 0.9800 .
C48 H48A 0.9800 .
C48 H48B 0.9800 .
C48 H48C 0.9800 .
C49 H49A 0.9800 .
C49 H49B 0.9800 .
C49 H49C 0.9800 .
